data_2211342
loop_
_publ_author_name
'Mohd Mustaqim Rosli'
'Mari Sithambaram Karthikeyan'
'Hoong-Kun Fun'
'Ibrahim Abdul Razak '
'P. S. Patil'
'Bantwal Shivarama Holla'
'S. M. Dharmaprakash'

_publ_section_title
;
 <i>N</i>-(2-Methoxyphenyl)thiourea
;
_journal_coeditor_code CI2223
_journal_issue 12
_journal_name_full 'Acta Crystallographica Section E'
_journal_page_first o5692
_journal_page_last o5693
_journal_paper_doi 10.1107/S1600536806049002
_journal_volume 62
_journal_year 2006
_chemical_formula_iupac 'C8 H10 N2 O S'
_chemical_formula_moiety 'C8 H10 N2 O S'
_chemical_formula_sum 'C8 H10 N2 O S'
_chemical_formula_weight 182.24
_chemical_name_common
;
N-(2-Methoxyphenyl)thiourea
;
_chemical_name_systematic
;
N-(2-Methoxyphenyl)thiourea
;
_space_group_IT_number 14
_symmetry_cell_setting monoclinic
_symmetry_space_group_name_Hall '-P 2ybc'
_symmetry_space_group_name_H-M 'P 1 21/c 1'
_atom_sites_solution_hydrogens geom
_atom_sites_solution_primary direct
_atom_sites_solution_secondary difmap
_audit_creation_method SHELXL-97
_cell_angle_alpha 90.00
_cell_angle_beta 126.7470(10)
_cell_angle_gamma 90.00
_cell_formula_units_Z 4
_cell_length_a 7.33890(10)
_cell_length_b 13.6979(2)
_cell_length_c 10.54910(10)
_cell_measurement_reflns_used 8578
_cell_measurement_temperature 100.00(10)
_cell_measurement_theta_max 37.49
_cell_measurement_theta_min 2.80
_cell_volume 849.74(2)
_computing_cell_refinement APEX2
_computing_data_collection 'APEX2 (Bruker, 2005)'
_computing_data_reduction 'SAINT (Bruker, 2005)'
_computing_molecular_graphics SHELXTL
_computing_publication_material
;
SHELXTL, PARST (Nardelli, 1995) and PLATON (Spek, 2003)
;
_computing_structure_refinement SHELXTL
_computing_structure_solution 'SHELXTL (Sheldrick, 1998)'
_diffrn_ambient_temperature 100.00(10)
_diffrn_detector_area_resol_mean 8.33
_diffrn_measured_fraction_theta_full 0.992
_diffrn_measured_fraction_theta_max 0.992
_diffrn_measurement_device_type
;
Bruker SMART APEX2 CCD area-detector
;
_diffrn_measurement_method \w
_diffrn_radiation_monochromator graphite
_diffrn_radiation_source 'fine-focus sealed tube'
_diffrn_radiation_type MoK\a
_diffrn_radiation_wavelength 0.71073
_diffrn_reflns_av_R_equivalents 0.0237
_diffrn_reflns_av_sigmaI/netI 0.0130
_diffrn_reflns_limit_h_max 12
_diffrn_reflns_limit_h_min -11
_diffrn_reflns_limit_k_max 23
_diffrn_reflns_limit_k_min -23
_diffrn_reflns_limit_l_max 17
_diffrn_reflns_limit_l_min -18
_diffrn_reflns_number 35595
_diffrn_reflns_theta_full 37.49
_diffrn_reflns_theta_max 37.49
_diffrn_reflns_theta_min 2.83
_diffrn_standards_number 0
_exptl_absorpt_coefficient_mu 0.330
_exptl_absorpt_correction_T_max 0.9366
_exptl_absorpt_correction_T_min 0.8229
_exptl_absorpt_correction_type multi-scan
_exptl_absorpt_process_details '(SADABS; Bruker, 2005)'
_exptl_crystal_colour colourless
_exptl_crystal_density_diffrn 1.425
_exptl_crystal_density_method 'not measured'
_exptl_crystal_description Block
_exptl_crystal_F_000 384
_exptl_crystal_size_max 0.61
_exptl_crystal_size_mid 0.35
_exptl_crystal_size_min 0.20
_refine_diff_density_max 0.560
_refine_diff_density_min -0.417
_refine_ls_extinction_method none
_refine_ls_goodness_of_fit_ref 1.048
_refine_ls_hydrogen_treatment mixed
_refine_ls_matrix_type full
_refine_ls_number_parameters 122
_refine_ls_number_reflns 4439
_refine_ls_number_restraints 0
_refine_ls_restrained_S_all 1.048
_refine_ls_R_factor_all 0.0278
_refine_ls_R_factor_gt 0.0263
_refine_ls_shift/su_max 0.001
_refine_ls_shift/su_mean 0.000
_refine_ls_structure_factor_coef Fsqd
_refine_ls_weighting_details 'calc w=1/[\s^2^(Fo^2^)+(0.0457P)^2^+0.1918P] where P=(Fo^2^+2Fc^2^)/3'
_refine_ls_weighting_scheme calc
_refine_ls_wR_factor_gt 0.0775
_refine_ls_wR_factor_ref 0.0786
_reflns_number_gt 4202
_reflns_number_total 4439
_reflns_threshold_expression I>2\s(I)
_cod_data_source_file ci2223.cif
_cod_data_source_block I
_cod_depositor_comments
;
The following automatic conversions were performed:
'_symmetry_cell_setting' value 'Monoclinic' changed to 'monoclinic'
according to '/home/saulius/struct/CIF-dictionaries/cif_core.dic'
dictionary named 'cif_core.dic' version 2.4.1 from 2010-06-29.

Automatic conversion script
Id: cif_fix_enum 1527 2010-12-29 10:47:43Z saulius 

The following automatic conversions were performed:

'_symmetry_cell_setting' value 'Monoclinic' changed to 'monoclinic'
according to /home/saulius/struct/CIF-dictionaries/cif_core.dic
dictionary named 'cif_core.dic' version 2.4.1 from 2010-06-29.

Automatic conversion script
Id: cif_fix_values 1715 2011-07-08 13:25:40Z adriana 
;
_cod_original_sg_symbol_H-M 'P 21/c'
_cod_database_code 2211342
_cod_database_fobs_code 2211342

loop_
_symmetry_equiv_pos_as_xyz
'x, y, z'
'-x, y+1/2, -z+1/2'
'-x, -y, -z'
'x, -y-1/2, z-1/2'

loop_
_atom_site_type_symbol
_atom_site_label
_atom_site_fract_x
_atom_site_fract_y
_atom_site_fract_z
_atom_site_U_iso_or_equiv
_atom_site_adp_type
_atom_site_calc_flag
_atom_site_refinement_flags
_atom_site_occupancy
S S1 0.06331(2) 0.566374(10) 0.342328(16) 0.01212(4) Uani d . 1
O O1 0.61672(7) 0.39615(3) 0.82218(5) 0.01331(7) Uani d . 1
N N1 0.23857(8) 0.40603(4) 0.51695(6) 0.01151(8) Uani d . 1
N N2 0.32350(9) 0.43304(4) 0.34138(6) 0.01323(8) Uani d . 1
C C1 0.55719(9) 0.31234(4) 0.73595(6) 0.01110(8) Uani d . 1
C C2 0.67495(10) 0.22425(4) 0.79599(7) 0.01368(9) Uani d . 1
H H2A 0.8003 0.2199 0.9016 0.016 Uiso calc R 1
C C3 0.60489(10) 0.14280(4) 0.69775(7) 0.01491(9) Uani d . 1
H H3A 0.6843 0.0844 0.7385 0.018 Uiso calc R 1
C C4 0.41765(10) 0.14798(4) 0.53962(7) 0.01489(9) Uani d . 1
H H4A 0.3737 0.0938 0.4741 0.018 Uiso calc R 1
C C5 0.29645(9) 0.23530(4) 0.48034(7) 0.01324(9) Uani d . 1
H H5A 0.1690 0.2388 0.3753 0.016 Uiso calc R 1
C C6 0.36449(9) 0.31721(4) 0.57686(6) 0.01080(8) Uani d . 1
C C7 0.21866(8) 0.46173(4) 0.40453(6) 0.01018(8) Uani d . 1
C C8 0.82632(10) 0.39312(5) 0.97973(7) 0.01656(10) Uani d . 1
H H8A 0.8520 0.4552 1.0300 0.025 Uiso calc R 1
H H8B 0.9498 0.3788 0.9746 0.025 Uiso calc R 1
H H8C 0.8170 0.3433 1.0397 0.025 Uiso calc R 1
H H1N1 0.166(2) 0.4243(9) 0.5522(16) 0.026(3) Uiso d . 1
H H1N2 0.335(2) 0.4762(9) 0.2839(14) 0.022(3) Uiso d . 1
H H2N2 0.424(2) 0.3861(10) 0.3887(15) 0.029(3) Uiso d . 1

loop_
_atom_site_aniso_label
_atom_site_aniso_U_11
_atom_site_aniso_U_22
_atom_site_aniso_U_33
_atom_site_aniso_U_12
_atom_site_aniso_U_13
_atom_site_aniso_U_23
S1 0.01270(6) 0.01114(6) 0.01205(6) 0.00262(4) 0.00716(5) 0.00229(4)
O1 0.01354(16) 0.01261(17) 0.01103(15) 0.00046(12) 0.00588(13) -0.00081(12)
N1 0.01198(17) 0.01178(18) 0.01166(17) 0.00306(13) 0.00754(14) 0.00276(13)
N2 0.01397(19) 0.0141(2) 0.01407(18) 0.00235(14) 0.00970(16) 0.00185(14)
C1 0.01082(18) 0.01130(19) 0.01084(18) 0.00059(14) 0.00631(15) 0.00115(14)
C2 0.01265(19) 0.0127(2) 0.0135(2) 0.00228(15) 0.00666(17) 0.00314(16)
C3 0.0147(2) 0.0112(2) 0.0183(2) 0.00220(16) 0.00956(18) 0.00255(17)
C4 0.0149(2) 0.0110(2) 0.0178(2) -0.00040(16) 0.00929(19) -0.00105(17)
C5 0.01184(19) 0.0123(2) 0.0133(2) -0.00037(15) 0.00626(16) -0.00069(16)
C6 0.01002(17) 0.01052(19) 0.01118(18) 0.00123(14) 0.00598(15) 0.00153(14)
C7 0.00873(17) 0.01089(19) 0.00905(17) 0.00006(14) 0.00431(14) 0.00001(14)
C8 0.0137(2) 0.0205(3) 0.0119(2) -0.00035(18) 0.00581(17) -0.00217(17)

loop_
_atom_type_symbol
_atom_type_description
_atom_type_scat_dispersion_real
_atom_type_scat_dispersion_imag
_atom_type_scat_source
C C 0.0033 0.0016 'International Tables Vol C Tables 4.2.6.8 and 6.1.1.4'
H H 0.0000 0.0000 'International Tables Vol C Tables 4.2.6.8 and 6.1.1.4'
N N 0.0061 0.0033 'International Tables Vol C Tables 4.2.6.8 and 6.1.1.4'
O O 0.0106 0.0060 'International Tables Vol C Tables 4.2.6.8 and 6.1.1.4'
S S 0.1246 0.1234 'International Tables Vol C Tables 4.2.6.8 and 6.1.1.4'

loop_
_geom_angle_atom_site_label_1
_geom_angle_atom_site_label_2
_geom_angle_atom_site_label_3
_geom_angle
C1 O1 C8 116.13(5)
C7 N1 C6 125.13(5)
C7 N1 H1N1 117.0(9)
C6 N1 H1N1 117.8(9)
C7 N2 H1N2 117.5(8)
C7 N2 H2N2 117.9(9)
H1N2 N2 H2N2 119.2(12)
O1 C1 C2 124.09(5)
O1 C1 C6 116.59(5)
C2 C1 C6 119.31(5)
C3 C2 C1 120.09(5)
C3 C2 H2A 120.0
C1 C2 H2A 120.0
C4 C3 C2 120.73(5)
C4 C3 H3A 119.6
C2 C3 H3A 119.6
C3 C4 C5 119.26(5)
C3 C4 H4A 120.4
C5 C4 H4A 120.4
C6 C5 C4 120.65(5)
C6 C5 H5A 119.7
C4 C5 H5A 119.7
C5 C6 C1 119.93(5)
C5 C6 N1 120.65(5)
C1 C6 N1 119.42(5)
N1 C7 N2 118.69(5)
N1 C7 S1 120.90(4)
N2 C7 S1 120.41(4)
O1 C8 H8A 109.5
O1 C8 H8B 109.5
H8A C8 H8B 109.5
O1 C8 H8C 109.5
H8A C8 H8C 109.5
H8B C8 H8C 109.5

loop_
_geom_bond_atom_site_label_1
_geom_bond_atom_site_label_2
_geom_bond_distance
S1 C7 1.7000(5)
O1 C1 1.3641(7)
O1 C8 1.4391(7)
N1 C7 1.3426(7)
N1 C6 1.4264(7)
N1 H1N1 0.848(14)
N2 C7 1.3429(7)
N2 H1N2 0.886(12)
N2 H2N2 0.874(14)
C1 C2 1.3961(8)
C1 C6 1.4075(7)
C2 C3 1.3948(9)
C2 H2A 0.93
C3 C4 1.3904(9)
C3 H3A 0.93
C4 C5 1.3954(8)
C4 H4A 0.93
C5 C6 1.3917(8)
C5 H5A 0.93
C8 H8A 0.96
C8 H8B 0.96
C8 H8C 0.96

loop_
_geom_hbond_atom_site_label_D
_geom_hbond_atom_site_label_H
_geom_hbond_atom_site_label_A
_geom_hbond_site_symmetry_A
_geom_hbond_distance_DH
_geom_hbond_distance_HA
_geom_hbond_distance_DA
_geom_hbond_angle_DHA
_geom_hbond_publ_flag
N1 H1N1 S1 3_566 0.85(2) 2.515(17) 3.3452(7) 166.0(10) y
N2 H1N2 O1 3_666 0.890(10) 2.216(13) 3.0903(8) 169.0(10) y

loop_
_geom_torsion_atom_site_label_1
_geom_torsion_atom_site_label_2
_geom_torsion_atom_site_label_3
_geom_torsion_atom_site_label_4
_geom_torsion
C8 O1 C1 C2 5.88(8)
C8 O1 C1 C6 -174.04(5)
O1 C1 C2 C3 -178.36(5)
C6 C1 C2 C3 1.56(8)
C1 C2 C3 C4 -0.13(9)
C2 C3 C4 C5 -1.40(9)
C3 C4 C5 C6 1.49(9)
C4 C5 C6 C1 -0.05(8)
C4 C5 C6 N1 -179.02(5)
O1 C1 C6 C5 178.45(5)
C2 C1 C6 C5 -1.47(8)
O1 C1 C6 N1 -2.56(7)
C2 C1 C6 N1 177.51(5)
C7 N1 C6 C5 -66.27(8)
C7 N1 C6 C1 114.75(6)
C6 N1 C7 N2 0.16(8)
C6 N1 C7 S1 179.95(4)

loop_
_cod_related_entry_id
_cod_related_entry_database
_cod_related_entry_code
1 ChemSpider 630947
